data_2218606
loop_
_publ_author_name
'Ahmad, Matloob'
'Siddiqui, Hamid Latif'
'Ahmad, Saeed'
'Farooq, Syed Umar'
'Parvez, Masood'

_publ_section_title
;
 <i>N</i>-Butyl-4-hydroxy-2-methyl-2<i>H</i>-1,2-benzothiazine-3-carboxamide
 1,1-dioxide
;
_journal_issue 7
_journal_name_full 'Acta Crystallographica Section E'
_journal_page_first o1213
_journal_page_last o1214
_journal_paper_doi 10.1107/S160053680801670X
_journal_volume 64
_journal_year 2008
_chemical_formula_iupac 'C14 H18 N2 O4 S'
_chemical_formula_moiety 'C14 H18 N2 O4 S'
_chemical_formula_sum 'C14 H18 N2 O4 S'
_chemical_formula_weight 310.36
_chemical_name_systematic
;
<i>N</i>-Butyl-4-hydroxy-2-methyl-2<i>H</i>-1,2-benzothiazine-3-carboxamide
1,1-dioxide
;
_space_group_IT_number 14
_symmetry_cell_setting monoclinic
_symmetry_space_group_name_Hall '-P 2ybc'
_symmetry_space_group_name_H-M 'P 1 21/c 1'
_atom_sites_solution_hydrogens geom
_atom_sites_solution_primary direct
_atom_sites_solution_secondary difmap
_cell_angle_alpha 90.00
_cell_angle_beta 108.79(2)
_cell_angle_gamma 90.00
_cell_formula_units_Z 4
_cell_length_a 10.233(2)
_cell_length_b 14.780(4)
_cell_length_c 10.365(5)
_cell_measurement_reflns_used 12380
_cell_measurement_temperature 173(2)
_cell_measurement_theta_max 27.6
_cell_measurement_theta_min 3.4
_cell_volume 1484.1(9)
_computing_cell_refinement 'HKL DENZO (Otwinowski & Minor, 1997)'
_computing_data_collection 'COLLECT (Hooft, 1998)'
_computing_data_reduction 'SCALEPACK (Otwinowski & Minor, 1997)'
_computing_molecular_graphics 'ORTEP-3 for Windows (Farrugia, 1997)'
_computing_publication_material 'SHELXL97 (Sheldrick, 2008)'
_computing_structure_refinement 'SHELXL97 (Sheldrick, 2008)'
_computing_structure_solution 'SHELXS97 (Sheldrick, 2008)'
_diffrn_ambient_temperature 173(2)
_diffrn_measured_fraction_theta_full 0.992
_diffrn_measured_fraction_theta_max 0.992
_diffrn_measurement_device_type 'Nonius KappaCCD'
_diffrn_measurement_method '\w and \f'
_diffrn_radiation_monochromator graphite
_diffrn_radiation_source 'fine-focus sealed tube'
_diffrn_radiation_type MoK\a
_diffrn_radiation_wavelength 0.71073
_diffrn_reflns_av_R_equivalents 0.041
_diffrn_reflns_av_sigmaI/netI 0.033
_diffrn_reflns_limit_h_max 13
_diffrn_reflns_limit_h_min -13
_diffrn_reflns_limit_k_max 19
_diffrn_reflns_limit_k_min -19
_diffrn_reflns_limit_l_max 13
_diffrn_reflns_limit_l_min -13
_diffrn_reflns_number 12380
_diffrn_reflns_theta_full 27.6
_diffrn_reflns_theta_max 27.6
_diffrn_reflns_theta_min 3.4
_diffrn_standards_decay_% 0
_diffrn_standards_interval_count 0
_diffrn_standards_interval_time 0
_diffrn_standards_number 0
_exptl_absorpt_coefficient_mu 0.235
_exptl_absorpt_correction_T_max 0.986
_exptl_absorpt_correction_T_min 0.968
_exptl_absorpt_correction_type multi-scan
_exptl_absorpt_process_details '(SORTAV; Blessing, 1997)'
_exptl_crystal_colour colorless
_exptl_crystal_density_diffrn 1.389
_exptl_crystal_density_method 'not measured'
_exptl_crystal_description prism
_exptl_crystal_F_000 656
_exptl_crystal_size_max 0.14
_exptl_crystal_size_mid 0.12
_exptl_crystal_size_min 0.06
_refine_diff_density_max 0.30
_refine_diff_density_min -0.43
_refine_ls_extinction_method none
_refine_ls_goodness_of_fit_ref 1.03
_refine_ls_hydrogen_treatment mixed
_refine_ls_matrix_type full
_refine_ls_number_parameters 198
_refine_ls_number_reflns 3405
_refine_ls_number_restraints 0
_refine_ls_restrained_S_all 1.03
_refine_ls_R_factor_all 0.059
_refine_ls_R_factor_gt 0.039
_refine_ls_shift/su_max 0.001
_refine_ls_shift/su_mean 0.000
_refine_ls_structure_factor_coef Fsqd
_refine_ls_weighting_details 'calc w=1/[\s^2^(Fo^2^)+(0.045P)^2^+0.606P] where P=(Fo^2^+2Fc^2^)/3'
_refine_ls_weighting_scheme calc
_refine_ls_wR_factor_gt 0.0900
_refine_ls_wR_factor_ref 0.100
_reflns_number_gt 2646
_reflns_number_total 3405
_reflns_threshold_expression I>2\s(I)
_cod_data_source_file bh2176.cif
_cod_data_source_block I
_cod_depositor_comments
;
The following automatic conversions were performed:
'_exptl_absorpt_correction_type' value 'Multi-scan' changed to
'multi-scan' according to
'/home/saulius/struct/CIF-dictionaries/cif_core.dic' dictionary named
'cif_core.dic' version 2.4.1 from 2010-06-29.

Automatic conversion script
Id: cif_fix_enum 1527 2010-12-29 10:47:43Z saulius 

The following automatic conversions were performed:

'_exptl_absorpt_correction_type' value 'Multi-scan' changed to
'multi-scan' according to
/home/saulius/struct/CIF-dictionaries/cif_core.dic dictionary named
'cif_core.dic' version 2.4.1 from 2010-06-29.

Automatic conversion script
Id: cif_fix_values 1715 2011-07-08 13:25:40Z adriana 
;
_cod_original_sg_symbol_H-M 'P 21/c'
_cod_database_code 2218606
_cod_database_fobs_code 2218606

loop_
_symmetry_equiv_pos_as_xyz
'x, y, z'
'-x, y+1/2, -z+1/2'
'-x, -y, -z'
'x, -y-1/2, z-1/2'

loop_
_atom_site_type_symbol
_atom_site_label
_atom_site_fract_x
_atom_site_fract_y
_atom_site_fract_z
_atom_site_U_iso_or_equiv
_atom_site_adp_type
_atom_site_calc_flag
_atom_site_refinement_flags
_atom_site_occupancy
S S1 0.53051(4) 0.13868(3) 0.96872(5) 0.03033(13) Uani d . 1
O O1 0.45310(12) 0.12905(9) 0.82760(14) 0.0384(3) Uani d . 1
O O2 0.46724(13) 0.11547(9) 1.06916(15) 0.0400(3) Uani d . 1
O O3 0.86081(13) 0.22923(9) 0.83438(13) 0.0336(3) Uani d . 1
H H3O 0.899(2) 0.1799(16) 0.816(2) 0.050 Uiso d . 1
O O4 0.92527(12) 0.06200(9) 0.82242(13) 0.0356(3) Uani d . 1
N N1 0.67274(13) 0.07980(9) 0.99855(14) 0.0265(3) Uani d . 1
N N2 0.78434(15) -0.04424(10) 0.86553(16) 0.0327(3) Uani d . 1
H H2N 0.714(2) -0.0525(14) 0.894(2) 0.039 Uiso d . 1
C C1 0.59359(17) 0.24980(11) 0.99677(17) 0.0283(4) Uani d . 1
C C2 0.53309(18) 0.31325(12) 1.05849(19) 0.0342(4) Uani d . 1
H H2 0.4587 0.2967 1.0897 0.041 Uiso calc R 1
C C3 0.58309(19) 0.40116(12) 1.07376(19) 0.0359(4) Uani d . 1
H H3 0.5430 0.4455 1.1159 0.043 Uiso calc R 1
C C4 0.69144(19) 0.42436(12) 1.02763(18) 0.0349(4) Uani d . 1
H H4 0.7235 0.4851 1.0363 0.042 Uiso calc R 1
C C5 0.75381(17) 0.36033(12) 0.96906(18) 0.0309(4) Uani d . 1
H H5 0.8289 0.3772 0.9392 0.037 Uiso calc R 1
C C6 0.70664(17) 0.27103(11) 0.95385(17) 0.0276(4) Uani d . 1
C C7 0.77716(16) 0.19970(12) 0.90287(17) 0.0272(4) Uani d . 1
C C8 0.76003(16) 0.11021(12) 0.92283(17) 0.0269(4) Uani d . 1
C C9 0.74832(19) 0.05636(13) 1.14249(18) 0.0355(4) Uani d . 1
H H9A 0.8206 0.0121 1.1457 0.043 Uiso calc R 1
H H9B 0.6839 0.0305 1.1848 0.043 Uiso calc R 1
H H9C 0.7905 0.1110 1.1921 0.043 Uiso calc R 1
C C10 0.82934(17) 0.04054(12) 0.86719(17) 0.0288(4) Uani d . 1
C C11 0.8470(2) -0.12047(12) 0.8176(2) 0.0385(4) Uani d . 1
H H11A 0.9478 -0.1107 0.8430 0.046 Uiso calc R 1
H H11B 0.8091 -0.1238 0.7170 0.046 Uiso calc R 1
C C12 0.82004(18) -0.20820(12) 0.8775(2) 0.0335(4) Uani d . 1
H H12A 0.7192 -0.2189 0.8486 0.040 Uiso calc R 1
H H12B 0.8537 -0.2034 0.9781 0.040 Uiso calc R 1
C C13 0.88952(19) -0.28900(12) 0.83487(19) 0.0339(4) Uani d . 1
H H13A 0.8496 -0.2975 0.7351 0.041 Uiso calc R 1
H H13B 0.9892 -0.2761 0.8562 0.041 Uiso calc R 1
C C14 0.8724(2) -0.37560(13) 0.9058(2) 0.0405(5) Uani d . 1
H H14A 0.9237 -0.4245 0.8799 0.049 Uiso calc R 1
H H14B 0.7743 -0.3916 0.8787 0.049 Uiso calc R 1
H H14C 0.9079 -0.3668 1.0048 0.049 Uiso calc R 1

loop_
_atom_site_aniso_label
_atom_site_aniso_U_11
_atom_site_aniso_U_22
_atom_site_aniso_U_33
_atom_site_aniso_U_12
_atom_site_aniso_U_13
_atom_site_aniso_U_23
S1 0.0252(2) 0.0286(2) 0.0417(3) -0.00243(16) 0.01704(18) -0.00165(18)
O1 0.0263(6) 0.0414(8) 0.0450(8) -0.0039(5) 0.0078(5) -0.0038(6)
O2 0.0400(7) 0.0340(7) 0.0597(9) -0.0031(5) 0.0352(7) -0.0005(6)
O3 0.0347(7) 0.0328(7) 0.0411(7) -0.0041(5) 0.0232(6) 0.0015(6)
O4 0.0316(6) 0.0379(7) 0.0455(8) -0.0004(5) 0.0239(6) 0.0008(6)
N1 0.0267(7) 0.0273(7) 0.0306(8) -0.0003(5) 0.0160(6) 0.0018(6)
N2 0.0306(8) 0.0311(8) 0.0433(9) -0.0001(6) 0.0215(7) -0.0031(7)
C1 0.0269(8) 0.0267(8) 0.0330(9) 0.0003(6) 0.0121(7) 0.0023(7)
C2 0.0317(9) 0.0342(10) 0.0404(10) 0.0042(7) 0.0167(8) 0.0028(8)
C3 0.0400(10) 0.0296(9) 0.0393(10) 0.0073(8) 0.0142(8) 0.0019(8)
C4 0.0407(10) 0.0269(9) 0.0353(10) -0.0007(7) 0.0097(8) 0.0024(7)
C5 0.0306(9) 0.0309(9) 0.0315(9) -0.0027(7) 0.0104(7) 0.0040(7)
C6 0.0255(8) 0.0307(9) 0.0267(8) -0.0011(7) 0.0087(7) 0.0019(7)
C7 0.0229(8) 0.0338(9) 0.0264(8) -0.0028(6) 0.0098(7) 0.0014(7)
C8 0.0234(8) 0.0318(9) 0.0282(9) -0.0018(6) 0.0122(7) 0.0008(7)
C9 0.0385(10) 0.0390(10) 0.0331(10) -0.0019(8) 0.0171(8) 0.0021(8)
C10 0.0245(8) 0.0345(9) 0.0290(9) 0.0006(7) 0.0107(7) 0.0003(7)
C11 0.0432(10) 0.0326(10) 0.0502(12) 0.0037(8) 0.0294(9) -0.0028(8)
C12 0.0324(9) 0.0340(10) 0.0398(10) 0.0013(7) 0.0194(8) -0.0026(8)
C13 0.0329(9) 0.0348(10) 0.0367(10) 0.0015(7) 0.0152(8) -0.0036(8)
C14 0.0365(10) 0.0356(10) 0.0486(12) -0.0003(8) 0.0128(9) -0.0003(9)

loop_
_atom_type_symbol
_atom_type_description
_atom_type_scat_dispersion_real
_atom_type_scat_dispersion_imag
_atom_type_scat_source
C C 0.0033 0.0016 'International Tables Vol C Tables 4.2.6.8 and 6.1.1.4'
H H 0.0000 0.0000 'International Tables Vol C Tables 4.2.6.8 and 6.1.1.4'
N N 0.0061 0.0033 'International Tables Vol C Tables 4.2.6.8 and 6.1.1.4'
O O 0.0106 0.0060 'International Tables Vol C Tables 4.2.6.8 and 6.1.1.4'
S S 0.1246 0.1234 'International Tables Vol C Tables 4.2.6.8 and 6.1.1.4'

loop_
_geom_angle_atom_site_label_1
_geom_angle_atom_site_label_2
_geom_angle_atom_site_label_3
_geom_angle
O1 S1 O2 119.25(9)
O1 S1 N1 107.84(8)
O2 S1 N1 108.51(8)
O1 S1 C1 108.42(8)
O2 S1 C1 109.38(8)
N1 S1 C1 102.07(8)
C7 O3 H3O 104.4(15)
C8 N1 C9 114.06(13)
C8 N1 S1 113.67(11)
C9 N1 S1 117.24(11)
C10 N2 C11 122.83(15)
C10 N2 H2N 116.6(14)
C11 N2 H2N 120.6(14)
C2 C1 C6 122.08(16)
C2 C1 S1 120.92(13)
C6 C1 S1 117.00(13)
C3 C2 C1 118.85(16)
C3 C2 H2 120.6
C1 C2 H2 120.6
C4 C3 C2 119.98(17)
C4 C3 H3 120.0
C2 C3 H3 120.0
C3 C4 C5 121.00(17)
C3 C4 H4 119.5
C5 C4 H4 119.5
C4 C5 C6 120.23(16)
C4 C5 H5 119.9
C6 C5 H5 119.9
C5 C6 C1 117.78(16)
C5 C6 C7 121.80(15)
C1 C6 C7 120.31(15)
O3 C7 C8 122.01(15)
O3 C7 C6 115.20(15)
C8 C7 C6 122.79(15)
C7 C8 N1 121.38(14)
C7 C8 C10 121.34(15)
N1 C8 C10 117.28(14)
N1 C9 H9A 109.5
N1 C9 H9B 109.5
H9A C9 H9B 109.5
N1 C9 H9C 109.5
H9A C9 H9C 109.5
H9B C9 H9C 109.5
O4 C10 N2 122.76(16)
O4 C10 C8 120.15(15)
N2 C10 C8 117.08(15)
N2 C11 C12 111.55(15)
N2 C11 H11A 109.3
C12 C11 H11A 109.3
N2 C11 H11B 109.3
C12 C11 H11B 109.3
H11A C11 H11B 108.0
C11 C12 C13 113.08(14)
C11 C12 H12A 109.0
C13 C12 H12A 109.0
C11 C12 H12B 109.0
C13 C12 H12B 109.0
H12A C12 H12B 107.8
C14 C13 C12 112.53(15)
C14 C13 H13A 109.1
C12 C13 H13A 109.1
C14 C13 H13B 109.1
C12 C13 H13B 109.1
H13A C13 H13B 107.8
C13 C14 H14A 109.5
C13 C14 H14B 109.5
H14A C14 H14B 109.5
C13 C14 H14C 109.5
H14A C14 H14C 109.5
H14B C14 H14C 109.5

loop_
_geom_bond_atom_site_label_1
_geom_bond_atom_site_label_2
_geom_bond_distance
S1 O1 1.4286(15)
S1 O2 1.4335(14)
S1 N1 1.6375(14)
S1 C1 1.7543(18)
O3 C7 1.349(2)
O3 H3O 0.88(2)
O4 C10 1.254(2)
N1 C8 1.438(2)
N1 C9 1.484(2)
N2 C10 1.333(2)
N2 C11 1.460(2)
N2 H2N 0.87(2)
C1 C2 1.388(2)
C1 C6 1.402(2)
C2 C3 1.387(3)
C2 H2 0.9500
C3 C4 1.385(3)
C3 H3 0.9500
C4 C5 1.386(3)
C4 H4 0.9500
C5 C6 1.397(2)
C5 H5 0.9500
C6 C7 1.469(2)
C7 C8 1.359(2)
C8 C10 1.470(2)
C9 H9A 0.9800
C9 H9B 0.9800
C9 H9C 0.9800
C11 C12 1.501(3)
C11 H11A 0.9900
C11 H11B 0.9900
C12 C13 1.526(2)
C12 H12A 0.9900
C12 H12B 0.9900
C13 C14 1.514(3)
C13 H13A 0.9900
C13 H13B 0.9900
C14 H14A 0.9800
C14 H14B 0.9800
C14 H14C 0.9800

loop_
_geom_hbond_atom_site_label_D
_geom_hbond_atom_site_label_H
_geom_hbond_atom_site_label_A
_geom_hbond_site_symmetry_A
_geom_hbond_distance_DH
_geom_hbond_distance_HA
_geom_hbond_distance_DA
_geom_hbond_angle_DHA
_geom_hbond_publ_flag
O3 H3O O4 . 0.88(2) 1.76(2) 2.572(2) 153(2) yes
N2 H2N O2 3_657 0.87(2) 2.21(2) 3.052(2) 161(2) yes
N2 H2N N1 . 0.87(2) 2.34(2) 2.753(2) 109(2) yes
C9 H9B O2 . 0.98 2.49 2.864(2) 102 yes

loop_
_geom_torsion_atom_site_label_1
_geom_torsion_atom_site_label_2
_geom_torsion_atom_site_label_3
_geom_torsion_atom_site_label_4
_geom_torsion
O1 S1 N1 C8 61.67(13)
O2 S1 N1 C8 -167.86(11)
C1 S1 N1 C8 -52.42(13)
O1 S1 N1 C9 -161.75(12)
O2 S1 N1 C9 -31.28(14)
C1 S1 N1 C9 84.16(13)
O1 S1 C1 C2 103.81(15)
O2 S1 C1 C2 -27.73(17)
N1 S1 C1 C2 -142.53(15)
O1 S1 C1 C6 -76.03(15)
O2 S1 C1 C6 152.43(13)
N1 S1 C1 C6 37.63(15)
C6 C1 C2 C3 2.3(3)
S1 C1 C2 C3 -177.53(14)
C1 C2 C3 C4 0.1(3)
C2 C3 C4 C5 -1.7(3)
C3 C4 C5 C6 0.9(3)
C4 C5 C6 C1 1.4(2)
C4 C5 C6 C7 -174.82(16)
C2 C1 C6 C5 -3.0(3)
S1 C1 C6 C5 176.82(13)
C2 C1 C6 C7 173.25(16)
S1 C1 C6 C7 -6.9(2)
C5 C6 C7 O3 -19.3(2)
C1 C6 C7 O3 164.56(15)
C5 C6 C7 C8 160.65(16)
C1 C6 C7 C8 -15.5(2)
O3 C7 C8 N1 178.67(14)
C6 C7 C8 N1 -1.3(2)
O3 C7 C8 C10 -1.7(3)
C6 C7 C8 C10 178.33(15)
C9 N1 C8 C7 -98.65(19)
S1 N1 C8 C7 39.3(2)
C9 N1 C8 C10 81.71(18)
S1 N1 C8 C10 -140.30(13)
C11 N2 C10 O4 3.1(3)
C11 N2 C10 C8 -177.77(16)
C7 C8 C10 O4 13.4(3)
N1 C8 C10 O4 -166.94(15)
C7 C8 C10 N2 -165.76(16)
N1 C8 C10 N2 13.9(2)
C10 N2 C11 C12 156.43(17)
N2 C11 C12 C13 -177.35(16)
C11 C12 C13 C14 174.83(17)

loop_
_cod_related_entry_id
_cod_related_entry_database
_cod_related_entry_code
1 ChemSpider 24740196
